data_7707480
loop_
_publ_author_name
'Dodonov, Vladimir A.'
'Kushnerova, Olga A.'
'Baranov, Evgeny V.'
'Novikov, Alexander S.'
'Fedushkin, Igor L.'

_publ_section_title
;
 Activation and modification of carbon dioxide by redox-active low-valent
 gallium species.
;
_journal_issue 25
_journal_name_full 'Dalton transactions (Cambridge, England : 2003)'
_journal_page_first 8899
_journal_page_last 8906
_journal_paper_doi 10.1039/d1dt01199e
_journal_volume 50
_journal_year 2021
_chemical_formula_moiety 'C98 H128 Ga2 N4 Na2 O16, 2.5 C4 H10 O2'
_chemical_formula_sum 'C98 H128 Ga2 N4 Na2 O16'
_chemical_formula_weight 1803.46
_space_group_crystal_system triclinic
_space_group_IT_number 2
_space_group_name_Hall '-P 1'
_space_group_name_H-M_alt 'P -1'
_atom_sites_solution_hydrogens geom
_atom_sites_solution_primary dual
_atom_sites_solution_secondary difmap
_audit_creation_method SHELXL-2018/3
_audit_update_record
;
2021-03-04 deposited with the CCDC.	2021-05-25 downloaded from the CCDC.
;
_cell_angle_alpha 93.983(2)
_cell_angle_beta 113.353(2)
_cell_angle_gamma 113.780(2)
_cell_formula_units_Z 1
_cell_length_a 13.9328(8)
_cell_length_b 14.1924(8)
_cell_length_c 15.9393(9)
_cell_measurement_reflns_used 7982
_cell_measurement_temperature 100(2)
_cell_measurement_theta_max 30.54
_cell_measurement_theta_min 2.66
_cell_volume 2547.4(3)
_computing_cell_refinement 'Bruker SAINT'
_computing_data_collection 'Bruker APEX3'
_computing_data_reduction 'Bruker SAINT'
_computing_molecular_graphics 'Bruker SHELXTL'
_computing_publication_material 'Bruker SHELXTL'
_computing_structure_refinement 'SHELXL-2018/3 (Sheldrick, 2018)'
_computing_structure_solution 'SHELXT 2014/5 (Sheldrick, 2014)'
_diffrn_ambient_temperature 100(2)
_diffrn_measured_fraction_theta_full 0.992
_diffrn_measured_fraction_theta_max 0.990
_diffrn_measurement_device_type 'Bruker D8 Quest CMOS'
_diffrn_measurement_method '\w and \f scans'
_diffrn_radiation_type MoK\a
_diffrn_radiation_wavelength 0.71073
_diffrn_reflns_av_R_equivalents 0.1138
_diffrn_reflns_av_unetI/netI 0.1718
_diffrn_reflns_Laue_measured_fraction_full 0.992
_diffrn_reflns_Laue_measured_fraction_max 0.990
_diffrn_reflns_limit_h_max 17
_diffrn_reflns_limit_h_min -17
_diffrn_reflns_limit_k_max 18
_diffrn_reflns_limit_k_min -18
_diffrn_reflns_limit_l_max 20
_diffrn_reflns_limit_l_min -20
_diffrn_reflns_number 32214
_diffrn_reflns_point_group_measured_fraction_full 0.992
_diffrn_reflns_point_group_measured_fraction_max 0.990
_diffrn_reflns_theta_full 25.242
_diffrn_reflns_theta_max 26.998
_diffrn_reflns_theta_min 2.657
_diffrn_source 'microfocus sealed tube'
_exptl_absorpt_coefficient_mu 0.598
_exptl_absorpt_correction_T_max 0.9281
_exptl_absorpt_correction_T_min 0.7248
_exptl_absorpt_correction_type multi-scan
_exptl_absorpt_process_details 'SADABS 2016/2 (Bruker AXS Inc.)'
_exptl_crystal_colour brown
_exptl_crystal_density_diffrn 1.176
_exptl_crystal_description prism
_exptl_crystal_F_000 956
_exptl_crystal_size_max 0.195
_exptl_crystal_size_mid 0.181
_exptl_crystal_size_min 0.073
_refine_diff_density_max 1.352
_refine_diff_density_min -1.085
_refine_diff_density_rms 0.104
_refine_ls_extinction_method none
_refine_ls_goodness_of_fit_ref 1.003
_refine_ls_hydrogen_treatment constr
_refine_ls_matrix_type full
_refine_ls_number_parameters 577
_refine_ls_number_reflns 11014
_refine_ls_number_restraints 30
_refine_ls_restrained_S_all 1.004
_refine_ls_R_factor_all 0.1548
_refine_ls_R_factor_gt 0.0830
_refine_ls_shift/su_max 0.001
_refine_ls_shift/su_mean 0.000
_refine_ls_structure_factor_coef Fsqd
_refine_ls_weighting_details 'w=1/[\s^2^(Fo^2^)+(0.0812P)^2^] where P=(Fo^2^+2Fc^2^)/3'
_refine_ls_weighting_scheme calc
_refine_ls_wR_factor_gt 0.1630
_refine_ls_wR_factor_ref 0.1811
_reflns_Friedel_coverage 0.000
_reflns_number_gt 6410
_reflns_number_total 11014
_reflns_threshold_expression 'I > 2\s(I)'
_cod_data_source_file d1dt01199e25.cif
_cod_data_source_block gabiannaco18cr6m_sq
_cod_depositor_comments 'Adding full bibliography for 7707480--7707489.cif.'
_cod_database_code 7707480
_shelx_shelxl_version_number 2018/3
_shelx_space_group_comment
;
The symmetry employed for this shelxl refinement is uniquely defined
by the following loop, which should always be used as a source of
symmetry information in preference to the above space-group names.
They are only intended as comments.
;
_shelx_estimated_absorpt_t_min 0.892
_shelx_estimated_absorpt_t_max 0.958

loop_
_space_group_symop_operation_xyz
'x, y, z'
'-x, -y, -z'

loop_
_atom_site_label
_atom_site_type_symbol
_atom_site_fract_x
_atom_site_fract_y
_atom_site_fract_z
_atom_site_U_iso_or_equiv
_atom_site_adp_type
_atom_site_occupancy
_atom_site_site_symmetry_order
_atom_site_calc_flag
_atom_site_refinement_flags_posn
_atom_site_refinement_flags_adp
_atom_site_refinement_flags_occupancy
_atom_site_disorder_assembly
_atom_site_disorder_group
Ga1 Ga 0.47440(4) 0.57209(4) 0.91617(3) 0.01436(15) Uani 1 1 d . . . . .
O1 O 0.4429(3) 0.4271(2) 0.88440(19) 0.0203(7) Uani 1 1 d . . . . .
O2 O 0.4461(3) 0.2797(3) 0.9167(2) 0.0356(9) Uani 1 1 d . . . . .
N1 N 0.5622(3) 0.6411(3) 0.8522(2) 0.0151(8) Uani 1 1 d . . . . .
N2 N 0.3405(3) 0.5801(3) 0.8251(2) 0.0144(8) Uani 1 1 d . . . . .
C1 C 0.4848(4) 0.6531(3) 0.7715(3) 0.0155(9) Uani 1 1 d . . . . .
C2 C 0.3715(4) 0.6219(3) 0.7571(3) 0.0154(9) Uani 1 1 d . . . . .
C3 C 0.3000(4) 0.6272(3) 0.6632(3) 0.0185(10) Uani 1 1 d . . . . .
C4 C 0.3776(4) 0.6626(4) 0.6229(3) 0.0224(11) Uani 1 1 d . . . . .
C5 C 0.4933(4) 0.6795(3) 0.6869(3) 0.0193(10) Uani 1 1 d . . . . .
C6 C 0.5778(4) 0.7112(4) 0.6569(3) 0.0289(12) Uani 1 1 d . . . . .
H6A H 0.656049 0.724845 0.698082 0.035 Uiso 1 1 calc R U . . .
C7 C 0.5474(5) 0.7237(4) 0.5632(3) 0.0359(13) Uani 1 1 d . . . . .
H7A H 0.606290 0.745244 0.542480 0.043 Uiso 1 1 calc R U . . .
C8 C 0.4356(5) 0.7055(4) 0.5025(4) 0.0377(13) Uani 1 1 d . . . . .
H8A H 0.418236 0.713596 0.440308 0.045 Uiso 1 1 calc R U . . .
C9 C 0.3450(4) 0.6747(4) 0.5309(3) 0.0287(12) Uani 1 1 d . . . . .
C10 C 0.2241(5) 0.6492(4) 0.4770(3) 0.0360(13) Uani 1 1 d . . . . .
H10A H 0.195770 0.654873 0.413724 0.043 Uiso 1 1 calc R U . . .
C11 C 0.1490(4) 0.6167(4) 0.5154(3) 0.0325(13) Uani 1 1 d . . . . .
H11A H 0.069031 0.601220 0.477929 0.039 Uiso 1 1 calc R U . . .
C12 C 0.1841(4) 0.6048(4) 0.6092(3) 0.0234(11) Uani 1 1 d . . . . .
H12A H 0.129134 0.581916 0.633800 0.028 Uiso 1 1 calc R U . . .
C13 C 0.6864(4) 0.6995(3) 0.8894(3) 0.0176(10) Uani 1 1 d . . . . .
C14 C 0.7481(4) 0.8091(4) 0.9356(3) 0.0206(10) Uani 1 1 d . . . . .
C15 C 0.8702(4) 0.8620(4) 0.9727(3) 0.0268(11) Uani 1 1 d . . . . .
H15A H 0.912145 0.936289 1.004109 0.032 Uiso 1 1 calc R U . . .
C16 C 0.9328(4) 0.8099(4) 0.9654(3) 0.0299(12) Uani 1 1 d . . . . .
H16A H 1.016272 0.848284 0.989777 0.036 Uiso 1 1 calc R U . . .
C17 C 0.8717(4) 0.7007(4) 0.9218(3) 0.0259(11) Uani 1 1 d . . . . .
H17A H 0.914500 0.664108 0.918030 0.031 Uiso 1 1 calc R U . . .
C18 C 0.7492(4) 0.6439(4) 0.8836(3) 0.0205(10) Uani 1 1 d . . . . .
C19 C 0.6837(4) 0.8687(4) 0.9493(3) 0.0290(12) Uani 1 1 d . . . . .
H19A H 0.602487 0.813857 0.935065 0.035 Uiso 1 1 calc R U . . .
C20 C 0.6696(5) 0.9355(4) 0.8784(4) 0.0468(15) Uani 1 1 d . . . . .
H20A H 0.630090 0.889427 0.813750 0.070 Uiso 1 1 calc R U . . .
H20B H 0.747803 0.991830 0.891949 0.070 Uiso 1 1 calc R U . . .
H20C H 0.621739 0.968258 0.884224 0.070 Uiso 1 1 calc R U . . .
C21 C 0.7430(5) 0.9373(4) 1.0502(3) 0.0358(13) Uani 1 1 d . . . . .
H21A H 0.758004 0.894389 1.094620 0.054 Uiso 1 1 calc R U . . .
H21B H 0.691118 0.963598 1.057940 0.054 Uiso 1 1 calc R U . . .
H21C H 0.818268 0.998129 1.063244 0.054 Uiso 1 1 calc R U . . .
C22 C 0.6860(4) 0.5244(4) 0.8386(3) 0.0284(12) Uani 1 1 d . . . . .
H22A H 0.601673 0.498200 0.824913 0.034 Uiso 1 1 calc R U . . .
C23 C 0.6842(5) 0.4969(4) 0.7439(3) 0.0363(13) Uani 1 1 d . . . . .
H23A H 0.641799 0.418973 0.717390 0.054 Uiso 1 1 calc R U . . .
H23B H 0.765642 0.524524 0.753486 0.054 Uiso 1 1 calc R U . . .
H23C H 0.643985 0.529342 0.699907 0.054 Uiso 1 1 calc R U . . .
C24 C 0.7342(5) 0.4649(4) 0.9059(4) 0.0396(14) Uani 1 1 d . . . . .
H24A H 0.684295 0.387570 0.876850 0.059 Uiso 1 1 calc R U . . .
H24B H 0.733712 0.484139 0.965899 0.059 Uiso 1 1 calc R U . . .
H24C H 0.815440 0.484651 0.918048 0.059 Uiso 1 1 calc R U . . .
C25 C 0.2375(4) 0.5713(4) 0.8287(3) 0.0176(10) Uani 1 1 d . . . . .
C26 C 0.2277(4) 0.6628(4) 0.8528(3) 0.0245(11) Uani 1 1 d . . . . .
C27 C 0.1253(4) 0.6493(4) 0.8552(4) 0.0370(13) Uani 1 1 d . . . . .
H27A H 0.118366 0.710776 0.872351 0.044 Uiso 1 1 calc R U . . .
C28 C 0.0322(4) 0.5489(5) 0.8333(4) 0.0412(14) Uani 1 1 d . . . . .
H28A H -0.037858 0.542091 0.834535 0.049 Uiso 1 1 calc R U . . .
C29 C 0.0417(4) 0.4595(4) 0.8099(3) 0.0317(12) Uani 1 1 d . . . . .
H29A H -0.021988 0.390603 0.795280 0.038 Uiso 1 1 calc R U . . .
C30 C 0.1440(4) 0.4688(4) 0.8074(3) 0.0225(11) Uani 1 1 d . . . . .
C31 C 0.3287(4) 0.7756(4) 0.8806(3) 0.0305(12) Uani 1 1 d . . . . .
H31A H 0.395180 0.768300 0.876332 0.037 Uiso 1 1 calc R U . . .
C32 C 0.3748(5) 0.8343(4) 0.9833(3) 0.0365(13) Uani 1 1 d . . . . .
H32A H 0.443007 0.904349 1.000612 0.055 Uiso 1 1 calc R U . . .
H32B H 0.398886 0.792115 1.025381 0.055 Uiso 1 1 calc R U . . .
H32C H 0.312034 0.843997 0.989702 0.055 Uiso 1 1 calc R U . . .
C33 C 0.2934(5) 0.8399(4) 0.8124(4) 0.0430(15) Uani 1 1 d . . . . .
H33A H 0.360363 0.911663 0.832703 0.065 Uiso 1 1 calc R U . . .
H33B H 0.225789 0.845788 0.812622 0.065 Uiso 1 1 calc R U . . .
H33C H 0.271448 0.803619 0.748092 0.065 Uiso 1 1 calc R U . . .
C34 C 0.1525(4) 0.3693(4) 0.7808(3) 0.0220(10) Uani 1 1 d . . . . .
H34A H 0.235115 0.393139 0.790653 0.026 Uiso 1 1 calc R U . . .
C35 C 0.1313(6) 0.2930(5) 0.8417(4) 0.0495(16) Uani 1 1 d . . . . .
H35A H 0.143081 0.232839 0.823106 0.074 Uiso 1 1 calc R U . . .
H35B H 0.050002 0.266074 0.832343 0.074 Uiso 1 1 calc R U . . .
H35C H 0.187112 0.330975 0.908703 0.074 Uiso 1 1 calc R U . . .
C36 C 0.0690(5) 0.3105(4) 0.6753(4) 0.0498(17) Uani 1 1 d . . . . .
H36A H 0.074437 0.245308 0.660052 0.075 Uiso 1 1 calc R U . . .
H36B H 0.091804 0.357150 0.636662 0.075 Uiso 1 1 calc R U . . .
H36C H -0.012551 0.291442 0.661696 0.075 Uiso 1 1 calc R U . . .
C37 C 0.4643(4) 0.3707(4) 0.9449(3) 0.0185(10) Uani 1 1 d . . . . .
Na1 Na 0.12710(16) 0.11979(15) 0.47283(12) 0.0297(5) Uani 1 1 d . . . . .
O3 O 0.0842(3) -0.0316(3) 0.5785(2) 0.0276(8) Uani 1 1 d . . . . .
O4 O 0.1458(3) -0.0409(3) 0.4326(2) 0.0384(9) Uani 1 1 d . . . . .
O5 O 0.1457(3) 0.1010(3) 0.3266(2) 0.0345(9) Uani 1 1 d . . . . .
O6 O 0.0554(3) 0.2334(3) 0.3550(2) 0.0380(9) Uani 1 1 d . . . . .
O7 O 0.2369(3) 0.3107(3) 0.5370(2) 0.0475(11) Uani 1 1 d . . . . .
O8 O 0.2554(5) 0.1815(5) 0.6438(5) 0.034(2) Uani 0.642(14) 1 d D U P A 1
O8' O 0.2946(12) 0.1734(6) 0.6374(6) 0.022(3) Uani 0.358(14) 1 d D U P A 2
C38 C 0.1160(5) -0.1101(4) 0.5552(3) 0.0320(12) Uani 1 1 d . . . . .
H38A H 0.042673 -0.175693 0.510769 0.038 Uiso 1 1 calc R U . . .
H38B H 0.154512 -0.128542 0.613841 0.038 Uiso 1 1 calc R U . . .
C39 C 0.1959(5) -0.0765(4) 0.5119(4) 0.0403(14) Uani 1 1 d . . . . .
H39A H 0.274465 -0.017934 0.559003 0.048 Uiso 1 1 calc R U . . .
H39B H 0.206659 -0.137378 0.491328 0.048 Uiso 1 1 calc R U . . .
C40 C 0.2104(6) -0.0241(5) 0.3790(4) 0.0522(17) Uani 1 1 d . . . . .
H40A H 0.213064 -0.090304 0.359061 0.063 Uiso 1 1 calc R U . . .
H40B H 0.292679 0.033794 0.417986 0.063 Uiso 1 1 calc R U . . .
C41 C 0.1476(6) 0.0060(5) 0.2941(4) 0.0567(18) Uani 1 1 d . . . . .
H41A H 0.189373 0.018698 0.254873 0.068 Uiso 1 1 calc R U . . .
H41B H 0.065744 -0.052438 0.254711 0.068 Uiso 1 1 calc R U . . .
C42 C 0.0831(5) 0.1321(5) 0.2502(4) 0.0469(16) Uani 1 1 d . . . . .
H42A H -0.002214 0.079692 0.218549 0.056 Uiso 1 1 calc R U . . .
H42B H 0.112986 0.134941 0.203042 0.056 Uiso 1 1 calc R U . . .
C43 C 0.1002(5) 0.2392(5) 0.2880(4) 0.0419(15) Uani 1 1 d . . . . .
H43A H 0.185543 0.291491 0.319193 0.050 Uiso 1 1 calc R U . . .
H43B H 0.057987 0.263355 0.235368 0.050 Uiso 1 1 calc R U . . .
C44 C 0.0952(5) 0.3360(5) 0.4113(4) 0.0453(15) Uani 1 1 d . . . . .
H44A H 0.044334 0.329477 0.442062 0.054 Uiso 1 1 calc R U . . .
H44B H 0.085489 0.383190 0.369262 0.054 Uiso 1 1 calc R U . . .
C45 C 0.2210(5) 0.3873(4) 0.4861(4) 0.0466(15) Uani 1 1 d . . . . .
H45A H 0.274567 0.408480 0.456844 0.056 Uiso 1 1 calc R U . . .
H45B H 0.239366 0.452200 0.529954 0.056 Uiso 1 1 calc R U . . .
C46 C 0.3383(5) 0.3560(4) 0.6260(3) 0.0385(14) Uani 1 1 d D . . . .
H46A H 0.325462 0.394951 0.671100 0.046 Uiso 0.642(14) 1 calc R U P A 1
H46B H 0.406722 0.408038 0.619829 0.046 Uiso 0.642(14) 1 calc R U P A 1
H46C H 0.345928 0.422529 0.658696 0.046 Uiso 0.358(14) 1 calc R U P A 2
H46D H 0.409511 0.374996 0.617012 0.046 Uiso 0.358(14) 1 calc R U P A 2
C47 C 0.3649(6) 0.2704(5) 0.6639(7) 0.038(3) Uani 0.642(14) 1 d D U P A 1
H47C H 0.404891 0.248697 0.633094 0.045 Uiso 0.642(14) 1 calc R U P A 1
H47D H 0.417801 0.297585 0.733269 0.045 Uiso 0.642(14) 1 calc R U P A 1
C47' C 0.3312(14) 0.2789(7) 0.6867(7) 0.021(4) Uani 0.358(14) 1 d D U P A 2
H47A H 0.409934 0.306045 0.742413 0.025 Uiso 0.358(14) 1 calc R U P A 2
H47B H 0.274686 0.276374 0.710513 0.025 Uiso 0.358(14) 1 calc R U P A 2
C48 C 0.2764(5) 0.1111(4) 0.7013(3) 0.0471(16) Uani 1 1 d D . . . .
H48A H 0.322555 0.149567 0.769807 0.057 Uiso 0.642(14) 1 calc R U P A 1
H48B H 0.318586 0.077582 0.684283 0.057 Uiso 0.642(14) 1 calc R U P A 1
H48C H 0.309379 0.161375 0.763583 0.057 Uiso 0.358(14) 1 calc R U P A 2
H48D H 0.324245 0.073147 0.710258 0.057 Uiso 0.358(14) 1 calc R U P A 2
C49 C 0.1539(4) 0.0305(4) 0.6768(3) 0.0332(13) Uani 1 1 d . . . . .
H49A H 0.158015 -0.018737 0.717585 0.040 Uiso 1 1 calc R U . . .
H49B H 0.113277 0.067807 0.691191 0.040 Uiso 1 1 calc R U . . .

loop_
_atom_site_aniso_label
_atom_site_aniso_U_11
_atom_site_aniso_U_22
_atom_site_aniso_U_33
_atom_site_aniso_U_23
_atom_site_aniso_U_13
_atom_site_aniso_U_12
Ga1 0.0144(2) 0.0123(3) 0.0133(2) 0.00457(19) 0.00387(19) 0.0059(2)
O1 0.0269(17) 0.0181(17) 0.0158(15) 0.0054(13) 0.0063(14) 0.0139(15)
O2 0.061(2) 0.0159(19) 0.0232(18) 0.0063(15) 0.0098(17) 0.0211(18)
N1 0.0158(18) 0.016(2) 0.0133(18) 0.0074(16) 0.0051(15) 0.0090(16)
N2 0.0148(18) 0.019(2) 0.0143(18) 0.0110(16) 0.0086(15) 0.0097(16)
C1 0.022(2) 0.015(2) 0.014(2) 0.0024(18) 0.0111(19) 0.010(2)
C2 0.019(2) 0.013(2) 0.010(2) 0.0011(18) 0.0033(18) 0.007(2)
C3 0.022(2) 0.015(2) 0.015(2) 0.0026(19) 0.0060(19) 0.009(2)
C4 0.029(3) 0.018(3) 0.015(2) 0.003(2) 0.008(2) 0.009(2)
C5 0.021(2) 0.017(2) 0.016(2) 0.0016(19) 0.010(2) 0.006(2)
C6 0.028(3) 0.033(3) 0.025(3) 0.010(2) 0.012(2) 0.014(2)
C7 0.039(3) 0.050(4) 0.030(3) 0.018(3) 0.026(3) 0.020(3)
C8 0.048(3) 0.042(4) 0.022(3) 0.012(3) 0.017(3) 0.019(3)
C9 0.034(3) 0.033(3) 0.016(2) 0.009(2) 0.009(2) 0.015(3)
C10 0.042(3) 0.046(4) 0.016(2) 0.017(2) 0.007(2) 0.022(3)
C11 0.031(3) 0.043(3) 0.021(3) 0.013(2) 0.004(2) 0.022(3)
C12 0.025(2) 0.027(3) 0.019(2) 0.011(2) 0.007(2) 0.015(2)
C13 0.015(2) 0.019(3) 0.017(2) 0.0069(19) 0.0068(19) 0.008(2)
C14 0.022(2) 0.022(3) 0.017(2) 0.005(2) 0.010(2) 0.008(2)
C15 0.027(3) 0.020(3) 0.021(2) 0.003(2) 0.008(2) 0.003(2)
C16 0.017(2) 0.041(3) 0.026(3) 0.011(2) 0.008(2) 0.009(2)
C17 0.022(2) 0.037(3) 0.027(3) 0.010(2) 0.015(2) 0.017(2)
C18 0.022(2) 0.022(3) 0.020(2) 0.007(2) 0.012(2) 0.010(2)
C19 0.024(3) 0.019(3) 0.032(3) -0.001(2) 0.008(2) 0.006(2)
C20 0.070(4) 0.041(4) 0.037(3) 0.011(3) 0.020(3) 0.037(3)
C21 0.045(3) 0.036(3) 0.033(3) 0.009(3) 0.021(3) 0.021(3)
C22 0.027(3) 0.027(3) 0.036(3) 0.007(2) 0.017(2) 0.015(2)
C23 0.037(3) 0.034(3) 0.031(3) 0.001(2) 0.011(2) 0.016(3)
C24 0.063(4) 0.030(3) 0.036(3) 0.012(3) 0.027(3) 0.026(3)
C25 0.019(2) 0.025(3) 0.011(2) 0.0041(19) 0.0056(18) 0.013(2)
C26 0.029(3) 0.026(3) 0.024(2) 0.007(2) 0.013(2) 0.018(2)
C27 0.036(3) 0.035(3) 0.049(3) 0.009(3) 0.019(3) 0.026(3)
C28 0.023(3) 0.053(4) 0.056(4) 0.014(3) 0.023(3) 0.021(3)
C29 0.024(3) 0.032(3) 0.039(3) 0.011(3) 0.017(2) 0.010(2)
C30 0.017(2) 0.026(3) 0.018(2) 0.005(2) 0.0040(19) 0.009(2)
C31 0.035(3) 0.027(3) 0.038(3) 0.010(2) 0.019(2) 0.021(3)
C32 0.043(3) 0.029(3) 0.034(3) 0.005(2) 0.014(3) 0.019(3)
C33 0.066(4) 0.027(3) 0.044(3) 0.011(3) 0.027(3) 0.027(3)
C34 0.016(2) 0.021(3) 0.021(2) 0.006(2) 0.004(2) 0.006(2)
C35 0.073(4) 0.039(4) 0.051(4) 0.028(3) 0.035(3) 0.031(3)
C36 0.068(4) 0.039(4) 0.030(3) 0.003(3) 0.002(3) 0.035(3)
C37 0.012(2) 0.019(3) 0.020(2) 0.007(2) 0.0046(19) 0.006(2)
Na1 0.0284(10) 0.0303(12) 0.0222(10) 0.0040(9) 0.0109(9) 0.0078(9)
O3 0.0300(18) 0.0256(19) 0.0213(17) 0.0043(15) 0.0102(15) 0.0099(16)
O4 0.049(2) 0.040(2) 0.039(2) 0.0169(18) 0.0305(19) 0.021(2)
O5 0.045(2) 0.031(2) 0.0300(19) 0.0104(17) 0.0213(18) 0.0158(18)
O6 0.040(2) 0.050(3) 0.036(2) 0.0248(19) 0.0233(18) 0.024(2)
O7 0.066(3) 0.023(2) 0.032(2) 0.0064(17) 0.006(2) 0.019(2)
O8 0.034(3) 0.033(3) 0.027(3) 0.011(2) 0.016(3) 0.007(2)
O8' 0.025(5) 0.020(5) 0.013(4) 0.006(3) 0.010(3) 0.002(3)
C38 0.042(3) 0.020(3) 0.023(3) 0.000(2) 0.012(2) 0.007(2)
C39 0.045(3) 0.034(3) 0.048(3) 0.011(3) 0.025(3) 0.021(3)
C40 0.089(5) 0.042(4) 0.071(4) 0.028(3) 0.064(4) 0.044(4)
C41 0.101(5) 0.032(4) 0.061(4) 0.016(3) 0.063(4) 0.027(4)
C42 0.038(3) 0.063(4) 0.030(3) 0.016(3) 0.016(3) 0.014(3)
C43 0.051(3) 0.062(4) 0.042(3) 0.038(3) 0.035(3) 0.036(3)
C44 0.053(4) 0.045(4) 0.058(4) 0.028(3) 0.034(3) 0.031(3)
C45 0.065(4) 0.034(3) 0.051(4) 0.023(3) 0.031(3) 0.027(3)
C46 0.039(3) 0.025(3) 0.033(3) -0.003(2) 0.016(3) 0.002(3)
C47 0.029(4) 0.041(5) 0.036(4) 0.007(3) 0.017(3) 0.010(3)
C47' 0.022(5) 0.018(5) 0.020(5) -0.005(4) 0.006(4) 0.014(4)
C48 0.053(4) 0.032(3) 0.018(3) 0.007(2) 0.003(3) 0.000(3)
C49 0.047(3) 0.036(3) 0.014(2) 0.004(2) 0.010(2) 0.022(3)

loop_
_atom_type_symbol
_atom_type_description
_atom_type_scat_dispersion_real
_atom_type_scat_dispersion_imag
_atom_type_scat_source
C C 0.0033 0.0016 'International Tables Vol C Tables 4.2.6.8 and 6.1.1.4'
H H 0.0000 0.0000 'International Tables Vol C Tables 4.2.6.8 and 6.1.1.4'
N N 0.0061 0.0033 'International Tables Vol C Tables 4.2.6.8 and 6.1.1.4'
O O 0.0106 0.0060 'International Tables Vol C Tables 4.2.6.8 and 6.1.1.4'
Na Na 0.0362 0.0249 'International Tables Vol C Tables 4.2.6.8 and 6.1.1.4'
Ga Ga 0.2307 1.6083 'International Tables Vol C Tables 4.2.6.8 and 6.1.1.4'

loop_
_geom_angle_atom_site_label_1
_geom_angle_atom_site_label_2
_geom_angle_atom_site_label_3
_geom_angle
_geom_angle_site_symmetry_1
_geom_angle_site_symmetry_3
_geom_angle_publ_flag
O1 Ga1 N2 106.57(13) . . ?
O1 Ga1 N1 104.15(14) . . ?
N2 Ga1 N1 89.26(14) . . ?
O1 Ga1 C37 111.79(15) . 2_667 ?
N2 Ga1 C37 120.80(16) . 2_667 ?
N1 Ga1 C37 121.19(16) . 2_667 ?
C37 O1 Ga1 125.9(3) . . ?
C1 N1 C13 122.1(3) . . ?
C1 N1 Ga1 107.3(3) . . ?
C13 N1 Ga1 128.0(3) . . ?
C2 N2 C25 121.3(3) . . ?
C2 N2 Ga1 106.9(2) . . ?
C25 N2 Ga1 130.5(3) . . ?
C2 C1 N1 118.2(4) . . ?
C2 C1 C5 109.0(4) . . ?
N1 C1 C5 132.1(4) . . ?
C1 C2 N2 118.0(3) . . ?
C1 C2 C3 109.9(4) . . ?
N2 C2 C3 131.5(4) . . ?
C12 C3 C4 118.0(4) . . ?
C12 C3 C2 137.0(4) . . ?
C4 C3 C2 105.0(4) . . ?
C9 C4 C3 124.8(4) . . ?
C9 C4 C5 124.1(4) . . ?
C3 C4 C5 111.0(4) . . ?
C6 C5 C4 117.9(4) . . ?
C6 C5 C1 137.0(4) . . ?
C4 C5 C1 105.0(4) . . ?
C5 C6 C7 119.4(4) . . ?
C5 C6 H6A 120.3 . . ?
C7 C6 H6A 120.3 . . ?
C8 C7 C6 121.7(5) . . ?
C8 C7 H7A 119.2 . . ?
C6 C7 H7A 119.2 . . ?
C7 C8 C9 121.2(5) . . ?
C7 C8 H8A 119.4 . . ?
C9 C8 H8A 119.4 . . ?
C4 C9 C10 115.4(5) . . ?
C4 C9 C8 115.6(4) . . ?
C10 C9 C8 128.9(4) . . ?
C11 C10 C9 120.5(4) . . ?
C11 C10 H10A 119.8 . . ?
C9 C10 H10A 119.8 . . ?
C10 C11 C12 123.1(4) . . ?
C10 C11 H11A 118.4 . . ?
C12 C11 H11A 118.4 . . ?
C3 C12 C11 118.2(4) . . ?
C3 C12 H12A 120.9 . . ?
C11 C12 H12A 120.9 . . ?
C14 C13 N1 121.3(4) . . ?
C14 C13 C18 120.0(4) . . ?
N1 C13 C18 118.6(4) . . ?
C15 C14 C13 118.9(4) . . ?
C15 C14 C19 120.1(4) . . ?
C13 C14 C19 121.0(4) . . ?
C16 C15 C14 122.0(5) . . ?
C16 C15 H15A 119.0 . . ?
C14 C15 H15A 119.0 . . ?
C15 C16 C17 119.0(4) . . ?
C15 C16 H16A 120.5 . . ?
C17 C16 H16A 120.5 . . ?
C16 C17 C18 121.2(4) . . ?
C16 C17 H17A 119.4 . . ?
C18 C17 H17A 119.4 . . ?
C17 C18 C13 118.8(4) . . ?
C17 C18 C22 119.7(4) . . ?
C13 C18 C22 121.4(4) . . ?
C21 C19 C14 112.9(4) . . ?
C21 C19 C20 110.9(4) . . ?
C14 C19 C20 110.4(4) . . ?
C21 C19 H19A 107.5 . . ?
C14 C19 H19A 107.5 . . ?
C20 C19 H19A 107.5 . . ?
C19 C20 H20A 109.5 . . ?
C19 C20 H20B 109.5 . . ?
H20A C20 H20B 109.5 . . ?
C19 C20 H20C 109.5 . . ?
H20A C20 H20C 109.5 . . ?
H20B C20 H20C 109.5 . . ?
C19 C21 H21A 109.5 . . ?
C19 C21 H21B 109.5 . . ?
H21A C21 H21B 109.5 . . ?
C19 C21 H21C 109.5 . . ?
H21A C21 H21C 109.5 . . ?
H21B C21 H21C 109.5 . . ?
C18 C22 C23 112.5(4) . . ?
C18 C22 C24 112.4(4) . . ?
C23 C22 C24 111.6(4) . . ?
C18 C22 H22A 106.6 . . ?
C23 C22 H22A 106.6 . . ?
C24 C22 H22A 106.6 . . ?
C22 C23 H23A 109.5 . . ?
C22 C23 H23B 109.5 . . ?
H23A C23 H23B 109.5 . . ?
C22 C23 H23C 109.5 . . ?
H23A C23 H23C 109.5 . . ?
H23B C23 H23C 109.5 . . ?
C22 C24 H24A 109.5 . . ?
C22 C24 H24B 109.5 . . ?
H24A C24 H24B 109.5 . . ?
C22 C24 H24C 109.5 . . ?
H24A C24 H24C 109.5 . . ?
H24B C24 H24C 109.5 . . ?
C26 C25 C30 120.0(4) . . ?
C26 C25 N2 120.9(4) . . ?
C30 C25 N2 119.1(4) . . ?
C27 C26 C25 118.3(4) . . ?
C27 C26 C31 119.6(4) . . ?
C25 C26 C31 122.0(4) . . ?
C26 C27 C28 122.1(5) . . ?
C26 C27 H27A 119.0 . . ?
C28 C27 H27A 119.0 . . ?
C29 C28 C27 119.7(5) . . ?
C29 C28 H28A 120.2 . . ?
C27 C28 H28A 120.2 . . ?
C28 C29 C30 120.5(5) . . ?
C28 C29 H29A 119.7 . . ?
C30 C29 H29A 119.7 . . ?
C29 C30 C25 119.3(4) . . ?
C29 C30 C34 119.8(4) . . ?
C25 C30 C34 120.9(4) . . ?
C26 C31 C32 111.2(4) . . ?
C26 C31 C33 112.0(4) . . ?
C32 C31 C33 111.4(4) . . ?
C26 C31 H31A 107.3 . . ?
C32 C31 H31A 107.3 . . ?
C33 C31 H31A 107.3 . . ?
C31 C32 H32A 109.5 . . ?
C31 C32 H32B 109.5 . . ?
H32A C32 H32B 109.5 . . ?
C31 C32 H32C 109.5 . . ?
H32A C32 H32C 109.5 . . ?
H32B C32 H32C 109.5 . . ?
C31 C33 H33A 109.5 . . ?
C31 C33 H33B 109.5 . . ?
H33A C33 H33B 109.5 . . ?
C31 C33 H33C 109.5 . . ?
H33A C33 H33C 109.5 . . ?
H33B C33 H33C 109.5 . . ?
C30 C34 C35 114.0(4) . . ?
C30 C34 C36 110.9(4) . . ?
C35 C34 C36 110.4(4) . . ?
C30 C34 H34A 107.1 . . ?
C35 C34 H34A 107.1 . . ?
C36 C34 H34A 107.1 . . ?
C34 C35 H35A 109.5 . . ?
C34 C35 H35B 109.5 . . ?
H35A C35 H35B 109.5 . . ?
C34 C35 H35C 109.5 . . ?
H35A C35 H35C 109.5 . . ?
H35B C35 H35C 109.5 . . ?
C34 C36 H36A 109.5 . . ?
C34 C36 H36B 109.5 . . ?
H36A C36 H36B 109.5 . . ?
C34 C36 H36C 109.5 . . ?
H36A C36 H36C 109.5 . . ?
H36B C36 H36C 109.5 . . ?
O2 C37 O1 120.1(4) . . ?
O2 C37 Ga1 117.7(3) . 2_667 ?
O1 C37 Ga1 122.2(3) . 2_667 ?
O7 Na1 O3 118.88(14) . 2_556 ?
O7 Na1 O8 65.22(15) . . ?
O3 Na1 O8 116.1(2) 2_556 . ?
O7 Na1 O5 100.40(14) . . ?
O3 Na1 O5 105.19(13) 2_556 . ?
O8 Na1 O5 138.2(2) . . ?
O7 Na1 O4 143.32(15) . . ?
O3 Na1 O4 97.80(13) 2_556 . ?
O8 Na1 O4 100.4(2) . . ?
O5 Na1 O4 67.06(12) . . ?
O7 Na1 O8' 68.55(19) . . ?
O3 Na1 O8' 128.5(2) 2_556 . ?
O5 Na1 O8' 124.3(3) . . ?
O4 Na1 O8' 89.7(2) . . ?
O7 Na1 O6 64.53(12) . . ?
O3 Na1 O6 78.76(11) 2_556 . ?
O8 Na1 O6 128.15(18) . . ?
O5 Na1 O6 64.06(12) . . ?
O4 Na1 O6 127.86(13) . . ?
O8' Na1 O6 133.0(2) . . ?
O7 Na1 O3 125.66(12) . . ?
O3 Na1 O3 73.00(12) 2_556 . ?
O8 Na1 O3 62.87(14) . . ?
O5 Na1 O3 129.05(13) . . ?
O4 Na1 O3 62.99(11) . . ?
O8' Na1 O3 65.57(18) . . ?
O6 Na1 O3 151.19(12) . . ?
C38 O3 C49 114.1(4) . . ?
C38 O3 Na1 108.3(3) . 2_556 ?
C49 O3 Na1 113.2(3) . 2_556 ?
C38 O3 Na1 108.8(3) . . ?
C49 O3 Na1 105.1(3) . . ?
Na1 O3 Na1 107.00(12) 2_556 . ?
C39 O4 C40 110.7(4) . . ?
C39 O4 Na1 114.3(3) . . ?
C40 O4 Na1 110.4(3) . . ?
C42 O5 C41 111.4(4) . . ?
C42 O5 Na1 119.9(3) . . ?
C41 O5 Na1 116.6(3) . . ?
C44 O6 C43 112.2(4) . . ?
C44 O6 Na1 108.1(3) . . ?
C43 O6 Na1 109.8(3) . . ?
C46 O7 C45 113.9(4) . . ?
C46 O7 Na1 119.7(3) . . ?
C45 O7 Na1 125.6(3) . . ?
C47 O8 C48 110.1(5) . . ?
C47 O8 Na1 108.9(6) . . ?
C48 O8 Na1 123.4(4) . . ?
C47' O8' C48 104.3(6) . . ?
C47' O8' Na1 110.5(8) . . ?
C48 O8' Na1 119.1(7) . . ?
O3 C38 C39 114.7(4) . . ?
O3 C38 H38A 108.6 . . ?
C39 C38 H38A 108.6 . . ?
O3 C38 H38B 108.6 . . ?
C39 C38 H38B 108.6 . . ?
H38A C38 H38B 107.6 . . ?
O4 C39 C38 108.8(4) . . ?
O4 C39 H39A 109.9 . . ?
C38 C39 H39A 109.9 . . ?
O4 C39 H39B 109.9 . . ?
C38 C39 H39B 109.9 . . ?
H39A C39 H39B 108.3 . . ?
O4 C40 C41 107.2(5) . . ?
O4 C40 H40A 110.3 . . ?
C41 C40 H40A 110.3 . . ?
O4 C40 H40B 110.3 . . ?
C41 C40 H40B 110.3 . . ?
H40A C40 H40B 108.5 . . ?
O5 C41 C40 108.0(5) . . ?
O5 C41 H41A 110.1 . . ?
C40 C41 H41A 110.1 . . ?
O5 C41 H41B 110.1 . . ?
C40 C41 H41B 110.1 . . ?
H41A C41 H41B 108.4 . . ?
O5 C42 C43 108.3(4) . . ?
O5 C42 H42A 110.0 . . ?
C43 C42 H42A 110.0 . . ?
O5 C42 H42B 110.0 . . ?
C43 C42 H42B 110.0 . . ?
H42A C42 H42B 108.4 . . ?
O6 C43 C42 109.3(4) . . ?
O6 C43 H43A 109.8 . . ?
C42 C43 H43A 109.8 . . ?
O6 C43 H43B 109.8 . . ?
C42 C43 H43B 109.8 . . ?
H43A C43 H43B 108.3 . . ?
O6 C44 C45 114.1(5) . . ?
O6 C44 H44A 108.7 . . ?
C45 C44 H44A 108.7 . . ?
O6 C44 H44B 108.7 . . ?
C45 C44 H44B 108.7 . . ?
H44A C44 H44B 107.6 . . ?
O7 C45 C44 107.6(5) . . ?
O7 C45 H45A 110.2 . . ?
C44 C45 H45A 110.2 . . ?
O7 C45 H45B 110.2 . . ?
C44 C45 H45B 110.2 . . ?
H45A C45 H45B 108.5 . . ?
O7 C46 C47 110.5(5) . . ?
O7 C46 C47' 110.9(6) . . ?
O7 C46 H46A 109.6 . . ?
C47 C46 H46A 109.6 . . ?
O7 C46 H46B 109.6 . . ?
C47 C46 H46B 109.6 . . ?
H46A C46 H46B 108.1 . . ?
O7 C46 H46C 109.5 . . ?
C47' C46 H46C 109.5 . . ?
O7 C46 H46D 109.5 . . ?
C47' C46 H46D 109.5 . . ?
H46C C46 H46D 108.1 . . ?
O8 C47 C46 107.7(5) . . ?
O8 C47 H47C 110.2 . . ?
C46 C47 H47C 110.2 . . ?
O8 C47 H47D 110.2 . . ?
C46 C47 H47D 110.2 . . ?
H47C C47 H47D 108.5 . . ?
O8' C47' C46 113.3(6) . . ?
O8' C47' H47A 108.9 . . ?
C46 C47' H47A 108.9 . . ?
O8' C47' H47B 108.9 . . ?
C46 C47' H47B 108.9 . . ?
H47A C47' H47B 107.7 . . ?
O8' C48 C49 119.0(6) . . ?
O8 C48 C49 102.0(5) . . ?
O8 C48 H48A 111.4 . . ?
C49 C48 H48A 111.4 . . ?
O8 C48 H48B 111.4 . . ?
C49 C48 H48B 111.4 . . ?
H48A C48 H48B 109.2 . . ?
O8' C48 H48C 107.6 . . ?
C49 C48 H48C 107.6 . . ?
O8' C48 H48D 107.6 . . ?
C49 C48 H48D 107.6 . . ?
H48C C48 H48D 107.0 . . ?
O3 C49 C48 113.8(4) . . ?
O3 C49 H49A 108.8 . . ?
C48 C49 H49A 108.8 . . ?
O3 C49 H49B 108.8 . . ?
C48 C49 H49B 108.8 . . ?
H49A C49 H49B 107.7 . . ?

loop_
_geom_bond_atom_site_label_1
_geom_bond_atom_site_label_2
_geom_bond_distance
_geom_bond_site_symmetry_2
_geom_bond_publ_flag
Ga1 O1 1.906(3) . ?
Ga1 N2 1.910(3) . ?
Ga1 N1 1.912(3) . ?
Ga1 C37 1.995(4) 2_667 ?
O1 C37 1.316(5) . ?
O2 C37 1.225(5) . ?
N1 C1 1.388(5) . ?
N1 C13 1.412(5) . ?
N2 C2 1.403(5) . ?
N2 C25 1.414(5) . ?
C1 C2 1.369(6) . ?
C1 C5 1.460(6) . ?
C2 C3 1.459(5) . ?
C3 C12 1.377(6) . ?
C3 C4 1.411(6) . ?
C4 C9 1.398(6) . ?
C4 C5 1.431(6) . ?
C5 C6 1.366(6) . ?
C6 C7 1.428(6) . ?
C6 H6A 0.9500 . ?
C7 C8 1.369(7) . ?
C7 H7A 0.9500 . ?
C8 C9 1.424(7) . ?
C8 H8A 0.9500 . ?
C9 C10 1.423(7) . ?
C10 C11 1.357(7) . ?
C10 H10A 0.9500 . ?
C11 C12 1.422(6) . ?
C11 H11A 0.9500 . ?
C12 H12A 0.9500 . ?
C13 C14 1.401(6) . ?
C13 C18 1.418(6) . ?
C14 C15 1.385(6) . ?
C14 C19 1.518(6) . ?
C15 C16 1.381(7) . ?
C15 H15A 0.9500 . ?
C16 C17 1.388(7) . ?
C16 H16A 0.9500 . ?
C17 C18 1.390(6) . ?
C17 H17A 0.9500 . ?
C18 C22 1.514(6) . ?
C19 C21 1.516(6) . ?
C19 C20 1.529(7) . ?
C19 H19A 1.0000 . ?
C20 H20A 0.9800 . ?
C20 H20B 0.9800 . ?
C20 H20C 0.9800 . ?
C21 H21A 0.9800 . ?
C21 H21B 0.9800 . ?
C21 H21C 0.9800 . ?
C22 C23 1.520(7) . ?
C22 C24 1.525(6) . ?
C22 H22A 1.0000 . ?
C23 H23A 0.9800 . ?
C23 H23B 0.9800 . ?
C23 H23C 0.9800 . ?
C24 H24A 0.9800 . ?
C24 H24B 0.9800 . ?
C24 H24C 0.9800 . ?
C25 C26 1.404(6) . ?
C25 C30 1.407(6) . ?
C26 C27 1.377(7) . ?
C26 C31 1.526(7) . ?
C27 C28 1.384(7) . ?
C27 H27A 0.9500 . ?
C28 C29 1.368(7) . ?
C28 H28A 0.9500 . ?
C29 C30 1.395(6) . ?
C29 H29A 0.9500 . ?
C30 C34 1.510(6) . ?
C31 C32 1.526(7) . ?
C31 C33 1.528(7) . ?
C31 H31A 1.0000 . ?
C32 H32A 0.9800 . ?
C32 H32B 0.9800 . ?
C32 H32C 0.9800 . ?
C33 H33A 0.9800 . ?
C33 H33B 0.9800 . ?
C33 H33C 0.9800 . ?
C34 C35 1.521(6) . ?
C34 C36 1.533(6) . ?
C34 H34A 1.0000 . ?
C35 H35A 0.9800 . ?
C35 H35B 0.9800 . ?
C35 H35C 0.9800 . ?
C36 H36A 0.9800 . ?
C36 H36B 0.9800 . ?
C36 H36C 0.9800 . ?
Na1 O7 2.400(4) . ?
Na1 O3 2.425(4) 2_556 ?
Na1 O8 2.435(7) . ?
Na1 O5 2.454(4) . ?
Na1 O4 2.468(4) . ?
Na1 O8' 2.518(11) . ?
Na1 O6 2.713(4) . ?
Na1 O3 2.842(4) . ?
O3 C38 1.430(6) . ?
O3 C49 1.444(5) . ?
O4 C39 1.420(6) . ?
O4 C40 1.436(6) . ?
O5 C42 1.406(6) . ?
O5 C41 1.426(6) . ?
O6 C44 1.415(6) . ?
O6 C43 1.427(6) . ?
O7 C46 1.405(6) . ?
O7 C45 1.437(6) . ?
O8 C47 1.424(5) . ?
O8 C48 1.441(4) . ?
O8' C47' 1.424(5) . ?
O8' C48 1.426(5) . ?
C38 C39 1.473(7) . ?
C38 H38A 0.9900 . ?
C38 H38B 0.9900 . ?
C39 H39A 0.9900 . ?
C39 H39B 0.9900 . ?
C40 C41 1.491(8) . ?
C40 H40A 0.9900 . ?
C40 H40B 0.9900 . ?
C41 H41A 0.9900 . ?
C41 H41B 0.9900 . ?
C42 C43 1.481(8) . ?
C42 H42A 0.9900 . ?
C42 H42B 0.9900 . ?
C43 H43A 0.9900 . ?
C43 H43B 0.9900 . ?
C44 C45 1.489(8) . ?
C44 H44A 0.9900 . ?
C44 H44B 0.9900 . ?
C45 H45A 0.9900 . ?
C45 H45B 0.9900 . ?
C46 C47 1.506(5) . ?
C46 C47' 1.510(5) . ?
C46 H46A 0.9900 . ?
C46 H46B 0.9900 . ?
C46 H46C 0.9900 . ?
C46 H46D 0.9900 . ?
C47 H47C 0.9900 . ?
C47 H47D 0.9900 . ?
C47' H47A 0.9900 . ?
C47' H47B 0.9900 . ?
C48 C49 1.486(7) . ?
C48 H48A 0.9900 . ?
C48 H48B 0.9900 . ?
C48 H48C 0.9900 . ?
C48 H48D 0.9900 . ?
C49 H49A 0.9900 . ?
C49 H49B 0.9900 . ?

loop_
_geom_hbond_atom_site_label_D
_geom_hbond_atom_site_label_H
_geom_hbond_atom_site_label_A
_geom_hbond_distance_DH
_geom_hbond_distance_HA
_geom_hbond_distance_DA
_geom_hbond_angle_DHA
_geom_hbond_site_symmetry_A
_geom_hbond_publ_flag
C47'^b H47A^b O1 0.99 2.51 3.054(10) 114.5 . yes
C48 H48A^a O2 0.99 2.34 3.310(6) 165.0 . yes

loop_
_geom_torsion_atom_site_label_1
_geom_torsion_atom_site_label_2
_geom_torsion_atom_site_label_3
_geom_torsion_atom_site_label_4
_geom_torsion
_geom_torsion_site_symmetry_1
_geom_torsion_site_symmetry_2
_geom_torsion_site_symmetry_3
_geom_torsion_site_symmetry_4
_geom_torsion_publ_flag
C13 N1 C1 C2 -159.5(4) . . . . ?
Ga1 N1 C1 C2 3.7(4) . . . . ?
C13 N1 C1 C5 31.0(7) . . . . ?
Ga1 N1 C1 C5 -165.8(4) . . . . ?
N1 C1 C2 N2 0.3(6) . . . . ?
C5 C1 C2 N2 172.1(4) . . . . ?
N1 C1 C2 C3 -172.4(3) . . . . ?
C5 C1 C2 C3 -0.6(5) . . . . ?
C25 N2 C2 C1 164.0(4) . . . . ?
Ga1 N2 C2 C1 -4.1(5) . . . . ?
C25 N2 C2 C3 -25.2(7) . . . . ?
Ga1 N2 C2 C3 166.7(4) . . . . ?
C1 C2 C3 C12 178.3(5) . . . . ?
N2 C2 C3 C12 6.9(9) . . . . ?
C1 C2 C3 C4 0.4(5) . . . . ?
N2 C2 C3 C4 -171.0(4) . . . . ?
C12 C3 C4 C9 -1.3(7) . . . . ?
C2 C3 C4 C9 177.1(4) . . . . ?
C12 C3 C4 C5 -178.4(4) . . . . ?
C2 C3 C4 C5 0.0(5) . . . . ?
C9 C4 C5 C6 1.2(7) . . . . ?
C3 C4 C5 C6 178.3(4) . . . . ?
C9 C4 C5 C1 -177.5(4) . . . . ?
C3 C4 C5 C1 -0.3(5) . . . . ?
C2 C1 C5 C6 -177.6(5) . . . . ?
N1 C1 C5 C6 -7.4(9) . . . . ?
C2 C1 C5 C4 0.6(5) . . . . ?
N1 C1 C5 C4 170.8(4) . . . . ?
C4 C5 C6 C7 -1.5(7) . . . . ?
C1 C5 C6 C7 176.6(5) . . . . ?
C5 C6 C7 C8 0.5(8) . . . . ?
C6 C7 C8 C9 0.9(8) . . . . ?
C3 C4 C9 C10 0.4(7) . . . . ?
C5 C4 C9 C10 177.1(4) . . . . ?
C3 C4 C9 C8 -176.5(4) . . . . ?
C5 C4 C9 C8 0.2(7) . . . . ?
C7 C8 C9 C4 -1.3(7) . . . . ?
C7 C8 C9 C10 -177.7(5) . . . . ?
C4 C9 C10 C11 0.7(7) . . . . ?
C8 C9 C10 C11 177.1(5) . . . . ?
C9 C10 C11 C12 -0.9(8) . . . . ?
C4 C3 C12 C11 1.1(6) . . . . ?
C2 C3 C12 C11 -176.6(5) . . . . ?
C10 C11 C12 C3 -0.1(7) . . . . ?
C1 N1 C13 C14 72.2(5) . . . . ?
Ga1 N1 C13 C14 -87.2(5) . . . . ?
C1 N1 C13 C18 -111.0(5) . . . . ?
Ga1 N1 C13 C18 89.5(5) . . . . ?
N1 C13 C14 C15 178.5(4) . . . . ?
C18 C13 C14 C15 1.8(6) . . . . ?
N1 C13 C14 C19 1.4(6) . . . . ?
C18 C13 C14 C19 -175.3(4) . . . . ?
C13 C14 C15 C16 0.1(7) . . . . ?
C19 C14 C15 C16 177.2(4) . . . . ?
C14 C15 C16 C17 -1.8(7) . . . . ?
C15 C16 C17 C18 1.6(7) . . . . ?
C16 C17 C18 C13 0.3(7) . . . . ?
C16 C17 C18 C22 -178.7(4) . . . . ?
C14 C13 C18 C17 -2.0(6) . . . . ?
N1 C13 C18 C17 -178.7(4) . . . . ?
C14 C13 C18 C22 176.9(4) . . . . ?
N1 C13 C18 C22 0.1(6) . . . . ?
C15 C14 C19 C21 -45.4(6) . . . . ?
C13 C14 C19 C21 131.7(4) . . . . ?
C15 C14 C19 C20 79.4(5) . . . . ?
C13 C14 C19 C20 -103.5(5) . . . . ?
C17 C18 C22 C23 -71.8(5) . . . . ?
C13 C18 C22 C23 109.3(5) . . . . ?
C17 C18 C22 C24 55.3(6) . . . . ?
C13 C18 C22 C24 -123.6(5) . . . . ?
C2 N2 C25 C26 -66.1(5) . . . . ?
Ga1 N2 C25 C26 98.8(5) . . . . ?
C2 N2 C25 C30 113.6(4) . . . . ?
Ga1 N2 C25 C30 -81.4(5) . . . . ?
C30 C25 C26 C27 0.2(7) . . . . ?
N2 C25 C26 C27 180.0(4) . . . . ?
C30 C25 C26 C31 177.4(4) . . . . ?
N2 C25 C26 C31 -2.9(6) . . . . ?
C25 C26 C27 C28 -0.9(8) . . . . ?
C31 C26 C27 C28 -178.2(5) . . . . ?
C26 C27 C28 C29 1.0(8) . . . . ?
C27 C28 C29 C30 -0.4(8) . . . . ?
C28 C29 C30 C25 -0.3(7) . . . . ?
C28 C29 C30 C34 -179.6(4) . . . . ?
C26 C25 C30 C29 0.4(6) . . . . ?
N2 C25 C30 C29 -179.4(4) . . . . ?
C26 C25 C30 C34 179.7(4) . . . . ?
N2 C25 C30 C34 0.0(6) . . . . ?
C27 C26 C31 C32 61.1(6) . . . . ?
C25 C26 C31 C32 -116.0(5) . . . . ?
C27 C26 C31 C33 -64.2(6) . . . . ?
C25 C26 C31 C33 118.6(5) . . . . ?
C29 C30 C34 C35 -55.2(6) . . . . ?
C25 C30 C34 C35 125.4(5) . . . . ?
C29 C30 C34 C36 70.0(6) . . . . ?
C25 C30 C34 C36 -109.3(5) . . . . ?
Ga1 O1 C37 O2 -176.1(3) . . . . ?
Ga1 O1 C37 Ga1 4.3(5) . . . 2_667 ?
C49 O3 C38 C39 -97.6(5) . . . . ?
Na1 O3 C38 C39 135.3(4) 2_556 . . . ?
Na1 O3 C38 C39 19.4(5) . . . . ?
C40 O4 C39 C38 -170.5(4) . . . . ?
Na1 O4 C39 C38 64.1(5) . . . . ?
O3 C38 C39 O4 -53.3(6) . . . . ?
C39 O4 C40 C41 176.4(4) . . . . ?
Na1 O4 C40 C41 -56.0(5) . . . . ?
C42 O5 C41 C40 -177.4(5) . . . . ?
Na1 O5 C41 C40 -34.7(6) . . . . ?
O4 C40 C41 O5 59.6(6) . . . . ?
C41 O5 C42 C43 -171.5(5) . . . . ?
Na1 O5 C42 C43 47.2(5) . . . . ?
C44 O6 C43 C42 164.9(4) . . . . ?
Na1 O6 C43 C42 44.7(5) . . . . ?
O5 C42 C43 O6 -60.4(6) . . . . ?
C43 O6 C44 C45 -75.2(6) . . . . ?
Na1 O6 C44 C45 46.0(5) . . . . ?
C46 O7 C45 C44 -161.9(5) . . . . ?
Na1 O7 C45 C44 28.7(6) . . . . ?
O6 C44 C45 O7 -49.9(6) . . . . ?
C45 O7 C46 C47 -166.3(6) . . . . ?
Na1 O7 C46 C47 3.8(7) . . . . ?
C45 O7 C46 C47' 163.4(7) . . . . ?
Na1 O7 C46 C47' -26.4(8) . . . . ?
C48 O8 C47 C46 -163.1(6) . . . . ?
Na1 O8 C47 C46 58.7(10) . . . . ?
O7 C46 C47 O8 -41.0(10) . . . . ?
C48 O8' C47' C46 -171.5(9) . . . . ?
Na1 O8' C47' C46 -42.4(15) . . . . ?
O7 C46 C47' O8' 46.3(15) . . . . ?
C47' O8' C48 C49 111.5(11) . . . . ?
Na1 O8' C48 C49 -12.2(10) . . . . ?
C47 O8 C48 C49 175.2(8) . . . . ?
Na1 O8 C48 C49 -53.9(7) . . . . ?
C38 O3 C49 C48 73.9(5) . . . . ?
Na1 O3 C49 C48 -161.6(3) 2_556 . . . ?
Na1 O3 C49 C48 -45.1(5) . . . . ?
O8' C48 C49 O3 42.8(8) . . . . ?
O8 C48 C49 O3 63.9(6) . . . . ?
